data_4332225
loop_
_publ_author_name
'Muktha, B.'
'Guru Row, T. N.'

_publ_section_title
;
 Synthesis and Crystal Chemistry of Two New Fluorite-Related Bismuth
 Phosphates, Bi4.25(PO4)2O3.375and Bi5(PO4)2O4.5, in the Series
 Bi4+x(PO4)2O3+3x/2(0.175 &#x2264;x&#x2264; 1)
;
_journal_issue 12
_journal_name_full 'Inorganic Chemistry'
_journal_page_first 4706
_journal_page_last 4711
_journal_paper_doi 10.1021/ic0601337
_journal_volume 45
_journal_year 2006
_chemical_formula_sum 'Bi2.5 O6.25 P'
_chemical_formula_weight 653.4
_chemical_name_systematic ' ?'
_space_group_IT_number 15
_symmetry_cell_setting monoclinic
_symmetry_space_group_name_Hall '-C 2yc'
_symmetry_space_group_name_H-M 'C 1 2/c 1'
_cell_angle_alpha 90
_cell_angle_beta 98.24
_cell_angle_gamma 90
_cell_formula_units_Z 8
_cell_length_a 13.0933
_cell_length_b 5.707
_cell_length_c 15.293
_cell_volume 1130.949
_computing_publication_material '(Jana2000; Petricek and Dusek, 2000)'
_computing_structure_refinement '(Jana2000; Petricek and Dusek, 2000)'
_diffrn_measured_fraction_theta_full 0.97
_diffrn_radiation_type 'Mo K\a'
_diffrn_radiation_wavelength 0.71073
_diffrn_reflns_av_R_equivalents 0.098
_diffrn_reflns_av_sigmaI/netI 0.1540
_diffrn_reflns_limit_h_max 16
_diffrn_reflns_limit_h_min -17
_diffrn_reflns_limit_k_max 7
_diffrn_reflns_limit_k_min -7
_diffrn_reflns_limit_l_max 20
_diffrn_reflns_limit_l_min -20
_diffrn_reflns_number 4706
_diffrn_reflns_theta_full 28.10
_diffrn_reflns_theta_max 28.10
_diffrn_reflns_theta_min 2.69
_exptl_absorpt_coefficient_mu 77.891
_exptl_absorpt_correction_T_max 0.425
_exptl_absorpt_correction_T_min 0.063
_exptl_absorpt_correction_type numerical
_exptl_absorpt_process_details
;
Interpolation using  Int.Tab. Vol. C (1992) p. 523,Tab. 6.3.3.3
for values of muR in the range 0-2.5, and Int.Tab. Vol.II (1959)
p.302; Table 5.3.6 B for muR in the range 2.6-10.0.
The interpolation procedure of C.W.Dwiggins Jr (Acta Cryst.(1975)
A31,146-148) is used with some modification.
;
_exptl_crystal_colour colorless
_exptl_crystal_density_diffrn 7.6727
_exptl_crystal_description cylindrical
_exptl_crystal_F_000 2179
_exptl_crystal_size_max 0.053
_exptl_crystal_size_mid 0.032
_exptl_crystal_size_min 0.011
_refine_diff_density_max 4.17
_refine_diff_density_min -5.55
_refine_ls_extinction_method none
_refine_ls_goodness_of_fit_gt 1.33
_refine_ls_goodness_of_fit_ref 1.33
_refine_ls_number_parameters 44
_refine_ls_number_reflns 933
_refine_ls_R_factor_all 0.0600
_refine_ls_R_factor_gt 0.0600
_refine_ls_shift/su_max 0.0003
_refine_ls_shift/su_mean 0.0001
_refine_ls_structure_factor_coef Fsqd
_refine_ls_weighting_details w=1/(\s^2^(I)+0.0009I^2^)
_refine_ls_weighting_scheme sigma
_refine_ls_wR_factor_gt 0.1228
_refine_ls_wR_factor_ref 0.1228
_reflns_number_gt 933
_reflns_number_total 1354
_reflns_threshold_expression I>3\s(I)
_cod_data_source_file ic0601337sup1.cif
_cod_data_source_block (I)
_cod_depositor_comments
;
The following automatic conversions were performed:

'_exptl_absorpt_correction_type' value 'Numerical' changed to
'numerical' according to
/home/saulius/struct/CIF-dictionaries/cif_core.dic dictionary named
'cif_core.dic' version 2.4.2 from 2011-04-26.

Automatic conversion script
Id: cif_fix_values 1891 2012-01-12 08:04:46Z andrius 
;
_cod_original_formula_sum 'Bi2.5 O6.25 P1'
_cod_database_code 4332225

loop_
_symmetry_equiv_pos_site_id
_symmetry_equiv_pos_as_xyz
1 x,y,z
2 -x,y,1/2-z
3 -x,-y,-z
4 x,-y,1/2+z
5 1/2+x,1/2+y,z
6 1/2-x,1/2+y,1/2-z
7 1/2-x,1/2-y,-z
8 1/2+x,1/2-y,1/2+z

loop_
_atom_site_label
_atom_site_type_symbol
_atom_site_fract_x
_atom_site_fract_y
_atom_site_fract_z
_atom_site_adp_type
_atom_site_U_iso_or_equiv
_atom_site_symmetry_multiplicity
_atom_site_occupancy
_atom_site_calc_flag
Bi1 Bi 0.40635(7) 0.58928(17) 0.89826(7) Uani 0.0173 8 1 d
Bi2 Bi 0.5 0.1251(2) 0.75 Uani 0.0118 4 1 d
Bi3 Bi 0.28523(12) 0.5623(2) 0.67494(7) Uani 0.0318 8 1 d
P1 P 0.3655(4) 0.9953(11) 1.0572(4) Uani 0.0086 8 1 d
O1 O 0.3385(12) 0.790(2) 0.7906(10) Uani 0.007(4) 8 1 d
O2 O 0.4197(17) 0.774(4) 1.1059(11) Uani 0.0242 8 1 d
O3 O 0.4276(15) 1.196(4) 1.0934(14) Uani 0.0256 8 1 d
O4 O 0.352(2) 0.950(5) 0.9613(13) Uani 0.0447 8 1 d
O5 O 0.635(2) 0.311(6) 0.7079(13) Uani 0.0637 8 1 d
O6 O 0.2626(13) 1.041(4) 1.0897(16) Uani 0.0346 8 1 d
O7 O 0.487(3) 0.510(14) 0.726(7) Uani 0.06(3) 8 0.25 d

loop_
_atom_site_aniso_label
_atom_site_aniso_type_symbol
_atom_site_aniso_U_11
_atom_site_aniso_U_22
_atom_site_aniso_U_33
_atom_site_aniso_U_12
_atom_site_aniso_U_13
_atom_site_aniso_U_23
Bi1 Bi 0.00892 0.01152 0.02724 -0.00307 -0.01203 0.00581
Bi2 Bi 0.00658 0.01496 0.01327 0 -0.0008 0
Bi3 Bi 0.06601 0.01686 0.01518 -0.01925 0.01439 -0.00419
P1 P 0.00571 0.01019 0.01452 0.00059 0.00297 -0.00126
O1 O 0.016(7) -0.016(7) 0.021(8) 0.005(5) 0.000(6) -0.003(5)
O2 O 0.04645 0.01059 0.01249 0.00636 -0.00664 0.003
O3 O 0.0195 0.02207 0.03734 -0.00286 0.01145 -0.00677
O4 O 0.05093 0.05042 0.02241 0.04492 -0.02961 -0.01503
O5 O 0.05024 0.0665 0.01557 -0.07535 -0.02216 0.00171
O6 O 0.0200 0.04348 0.06153 -0.01062 0.00892 -0.03208
O7 O 0.04(3) 0.05(5) 0.10(8) -0.03(3) 0.00(3) -0.08(5)

loop_
_atom_type_symbol
_atom_type_scat_dispersion_real
_atom_type_scat_dispersion_imag
_atom_type_scat_source
_atom_type_scat_Cromer_Mann_a1
_atom_type_scat_Cromer_Mann_b1
_atom_type_scat_Cromer_Mann_a2
_atom_type_scat_Cromer_Mann_b2
_atom_type_scat_Cromer_Mann_a3
_atom_type_scat_Cromer_Mann_b3
_atom_type_scat_Cromer_Mann_a4
_atom_type_scat_Cromer_Mann_b4
_atom_type_scat_Cromer_Mann_c
O 0.011 0.006 'International Tables Vol C Tables  4.2.6.8 and 6.1.1.4' 3.0485 13.2771 2.2868 5.7011 1.5463 0.3239 0.867 32.908901 0.2508
P 0.102 0.094 'International Tables Vol C Tables  4.2.6.8 and 6.1.1.4' 6.4345 1.9067 4.1791 27.157 1.78 0.526 1.4908 68.164497 1.1149
Bi -4.108 10.257 'International Tables Vol C Tables  4.2.6.8 and 6.1.1.4' 33.3689 0.704 12.951 2.9238 16.5877 8.7937 6.4692 48.0093 13.5782

loop_
_geom_angle_atom_site_label_1
_geom_angle_atom_site_label_2
_geom_angle_atom_site_label_3
_geom_angle
_geom_angle_site_symmetry_1
_geom_angle_site_symmetry_3
_geom_angle_publ_flag
O3 Bi1 O7 64(2) . . yes
O1 Bi1 O3 93.9(10) 2_565 . yes
O3 Bi1 O5 120.6(14) . 2_565 yes
O3 Bi1 O7 82.5(12) . 3_566 yes
O3 Bi1 O6 165.8(11) . 5_455 yes
O1 Bi1 O7 76(2) 2_565 . yes
O5 Bi1 O7 57(3) 2_565 . yes
O1 Bi1 O7 133(3) 3_566 . yes
O6 Bi1 O7 130(2) 5_455 . yes
O1 Bi1 O5 77.5(12) 2_565 2_565 yes
O1 Bi1 O4 74.4(10) 2_565 3_566 yes
O1 Bi1 O6 86.4(11) 2_565 5_455 yes
O4 Bi1 O5 144.7(15) 3_566 2_565 yes
O5 Bi1 O6 73.3(15) 2_565 5_455 yes
O4 Bi1 O6 83.8(13) 3_566 5_455 yes
O2 Bi2 O5 81.4(12) . . yes
O2 Bi2 O2 150.5(10) . 2_555 yes
O2 Bi2 O5 85.2(13) . 2_555 yes
O2 Bi2 O5 85.2(13) 2_555 . yes
O5 Bi2 O5 125.2(17) . 2_555 yes
O2 Bi2 O5 81.4(12) 2_555 2_555 yes
O1 Bi3 O5 73.4(11) . . yes
O1 Bi3 O5 70.5(11) . 6_545 yes
O1 Bi3 O1 110.3(8) . 6_555 yes
O5 Bi3 O5 115.9(13) . 6_545 yes
O1 Bi3 O5 69.8(14) 6_555 . yes
O1 Bi3 O5 75.7(12) 6_555 6_545 yes
O2 P1 O3 107.5(18) . . yes
O2 P1 O4 109.2(19) . . yes
O2 P1 O6 108.2(19) . . yes
O3 P1 O4 118(2) . . yes
O3 P1 O6 103.9(17) . . yes
O4 P1 O6 109.8(19) . . yes
Bi1 O1 Bi3 111.4(10) 2_545 . yes
Bi3 O1 Bi3 115.2(11) . 6_545 yes
Bi1 O1 Bi3 114.7(10) 2_545 6_545 yes
Bi2 O2 P1 110.8(15) . . yes
Bi1 O3 P1 146.3(18) . . yes
Bi1 O4 P1 123(2) 3_566 . yes
Bi2 O5 Bi3 109.9(15) . . yes
Bi1 O5 Bi2 113(2) 2_545 . yes
Bi2 O5 Bi3 118.6(19) . 6_555 yes
Bi1 O5 Bi3 97.7(17) 2_545 . yes
Bi3 O5 Bi3 103.9(18) . 6_555 yes
Bi1 O5 Bi3 111.4(16) 2_545 6_555 yes
Bi1 O6 P1 151(2) 5_545 . yes
Bi1 O7 Bi2 107(4) . 2_565 yes
Bi1 O7 O7 121(9) . 2_555 yes
Bi2 O7 O7 78(10) 2_565 2_555 yes

loop_
_geom_bond_atom_site_label_1
_geom_bond_atom_site_label_2
_geom_bond_site_symmetry_2
_geom_bond_distance
_geom_bond_publ_flag
Bi1 O1 . 2.095(14) yes
Bi1 O3 3_677 2.48(2) yes
Bi1 O4 . 2.42(3) yes
Bi1 O5 2_656 2.28(3) yes
Bi1 O6 7_567 2.366(19) yes
Bi1 O7 2_656 2.56(9) yes
Bi2 O1 1_545 2.982(15) yes
Bi2 O1 2_646 2.982(15) yes
Bi2 O2 3_667 2.373(17) yes
Bi2 O2 4_564 2.373(17) yes
Bi2 O5 . 2.23(3) yes
Bi2 O5 2_656 2.23(3) yes
Bi2 O7 . 2.23(8) yes
Bi2 O7 2_656 2.23(8) yes
Bi3 O1 . 2.225(14) yes
Bi3 O1 6_546 2.358(15) yes
Bi3 O2 4_564 2.90(2) yes
Bi3 O3 4_574 2.76(2) yes
Bi3 O4 6_546 2.63(2) yes
Bi3 O5 5_455 2.53(3) yes
Bi3 O5 2_656 2.41(3) yes
Bi3 O6 4_574 2.61(2) yes
Bi3 O6 . 2.66(5) yes
P1 O2 . 1.58(2) yes
P1 O3 . 1.47(2) yes
P1 O4 . 1.47(2) yes
P1 O6 . 1.52(2) yes
O4 O4 . 2.75(3) yes
O1 O5 5_455 2.79(3) yes
O1 O5 2_656 2.76(4) yes
O1 O5 2_666 2.99(4) yes
O1 O6 . 2.80(7) yes
O1 O7 2_656 2.83(6) yes
O2 O3 . 2.42(3) yes
O2 O4 . 2.47(3) yes
O2 O6 . 2.55(3) yes
O2 O7 4_565 2.51(9) yes
O3 O4 . 2.54(3) yes
O3 O6 . 2.33(3) yes
O3 O7 4_575 2.66(9) yes
O4 O6 . 2.48(3) yes
O5 O6 8_564 2.76(4) yes
O5 O7 . 2.30(7) yes
O5 O7 2_656 2.30(8) yes
O7 O7 2_656 0.76(13) yes
